data_7233578
loop_
_publ_author_name
'Mancinelli, Andrea'
'Albert, Joan'
'Ariza, Xavier'
'Barrios, Leon\'i A.'
'Garcia, Jordi'
'G\'omez, Roberto'
'Granell, Jaume'

_publ_section_title
;
 Access to indolines from primary phenylethylamines by an unexpected
 palladium-catalyzed C--H functionalization process
;
_journal_issue 47
_journal_name_full 'RSC Advances'
_journal_page_first 27176
_journal_paper_doi 10.1039/C9RA05670J
_journal_volume 9
_journal_year 2019
_chemical_formula_moiety 'C18 H18 N2 O3'
_chemical_formula_sum 'C18 H18 N2 O3'
_chemical_formula_weight 310.34
_chemical_name_systematic INDOLINE
_space_group_crystal_system monoclinic
_space_group_IT_number 14
_space_group_name_Hall '-P 2yn'
_space_group_name_H-M_alt 'P 1 21/n 1'
_symmetry_space_group_name_Hall '-P 2yn'
_symmetry_space_group_name_H-M 'P 1 21/n 1'
_atom_sites_solution_hydrogens geom
_atom_sites_solution_primary direct
_atom_sites_solution_secondary difmap
_audit_creation_date 2018-12-07
_audit_creation_method
;
Olex2 1.2
(compiled 2018.05.29 svn.r3508 for OlexSys, GUI svn.r5506)
;
_audit_update_record
;
2018-12-07 deposited with the CCDC.    2019-08-01 downloaded from the CCDC.
;
_cell_angle_alpha 90.00
_cell_angle_beta 94.859(11)
_cell_angle_gamma 90.00
_cell_formula_units_Z 4
_cell_length_a 9.7644(15)
_cell_length_b 12.097(2)
_cell_length_c 13.137(2)
_cell_measurement_reflns_used 1270
_cell_measurement_temperature 100(2)
_cell_measurement_theta_max 21.58
_cell_measurement_theta_min 2.69
_cell_volume 1546.2(4)
_computing_cell_refinement 'SAINT v8.34A (Bruker, 2013)'
_computing_data_reduction 'SAINT v8.34A (Bruker, 2013)'
_computing_molecular_graphics 'Olex2 (Dolomanov et al., 2009)'
_computing_publication_material 'Olex2 (Dolomanov et al., 2009)'
_computing_structure_refinement 'XL (Sheldrick, 2008)'
_computing_structure_solution 'XS (Sheldrick, 2008)'
_diffrn_ambient_temperature 100.0
_diffrn_measured_fraction_theta_full 0.995
_diffrn_measured_fraction_theta_max 0.995
_diffrn_measurement_device_type 'Bruker APEX-II CCD'
_diffrn_measurement_method '\f and \w scans'
_diffrn_radiation_monochromator graphite
_diffrn_radiation_type MoK\a
_diffrn_radiation_wavelength 0.71073
_diffrn_reflns_av_R_equivalents 0.0758
_diffrn_reflns_av_unetI/netI 0.0760
_diffrn_reflns_limit_h_max 10
_diffrn_reflns_limit_h_min -10
_diffrn_reflns_limit_k_max 12
_diffrn_reflns_limit_k_min -11
_diffrn_reflns_limit_l_max 13
_diffrn_reflns_limit_l_min -13
_diffrn_reflns_number 6728
_diffrn_reflns_theta_full 25.027
_diffrn_reflns_theta_max 25.027
_diffrn_reflns_theta_min 1.761
_diffrn_source 'fine-focus sealed tube'
_diffrn_standards_number 0
_exptl_absorpt_coefficient_mu 0.092
_exptl_absorpt_correction_T_max 0.7447
_exptl_absorpt_correction_T_min 0.5054
_exptl_absorpt_correction_type multi-scan
_exptl_absorpt_process_details
'SADABS-2008/1 (Bruker,2008) was used for absorption correction. wR2(int) was 0.1637 before and 0.0749 after correction. The Ratio of minimum to maximum transmission is 0.6787. The \l/2 correction factor is 0.0015.'
_exptl_crystal_colour 'clear whiteish white'
_exptl_crystal_colour_lustre clear
_exptl_crystal_colour_modifier whiteish
_exptl_crystal_colour_primary white
_exptl_crystal_density_diffrn 1.333
_exptl_crystal_description needle
_exptl_crystal_F_000 656
_exptl_crystal_size_max 0.117
_exptl_crystal_size_mid 0.085
_exptl_crystal_size_min 0.017
_refine_diff_density_max 0.396
_refine_diff_density_min -0.458
_refine_diff_density_rms 0.143
_refine_ls_extinction_method none
_refine_ls_goodness_of_fit_ref 1.109
_refine_ls_hydrogen_treatment constr
_refine_ls_matrix_type full
_refine_ls_number_parameters 221
_refine_ls_number_reflns 1886
_refine_ls_number_restraints 233
_refine_ls_restrained_S_all 1.042
_refine_ls_R_factor_all 0.0873
_refine_ls_R_factor_gt 0.0617
_refine_ls_shift/su_max 0.000
_refine_ls_shift/su_mean 0.000
_refine_ls_structure_factor_coef Fsqd
_refine_ls_weighting_details 'calc w=1/[\s^2^(Fo^2^)+(0.1110P)^2^+0.0290P] where P=(Fo^2^+2Fc^2^)/3'
_refine_ls_weighting_scheme calc
_refine_ls_wR_factor_gt 0.1688
_refine_ls_wR_factor_ref 0.1920
_reflns_number_gt 1420
_reflns_number_total 1886
_reflns_threshold_expression >2sigma(I)
_cod_data_source_file c9ra05670j2.cif
_cod_data_source_block lborg1
_cod_original_cell_volume 1546.1(5)
_cod_database_code 7233578
_shelx_shelxl_version_number 2018/3
_olex2_refinement_description
;
1. Fixed Uiso
 At 1.2 times of:
  All C(H) groups, All C(H,H) groups
 At 1.5 times of:
  All C(H,H,H) groups
2. Rigid bond restraints
 All non-hydrogen atoms
 with sigma for 1-2 distances of 0.01 and sigma for 1-3 distances of 0.01
3. Uiso/Uaniso restraints and constraints
All non-hydrogen atoms have similar U: within 1.7A with sigma of 0.04 and sigma
for terminal atoms of 0.08
Uanis(N1) \\sim Ueq: with sigma of 0.1 and sigma for terminal atoms of 0.2
4. Others
 Sof(O1A)=1-FVAR(1)
 Sof(O1)=FVAR(1)
5.a Secondary CH2 refined with riding coordinates:
 C8(H8a,H8b)
5.b Aromatic/amide H refined with riding coordinates:
 C4(H4), C5(H5), C6(H6), C12(H12), C13(H13), C14(H14), C15(H15)
5.c Idealised Me refined as rotating group:
 C16(H16a,H16b,H16c), C17(H17a,H17b,H17c), C19(H19a,H19b,H19c)
;
_olex2_submission_special_instructions 'No special instructions were received'

loop_
_space_group_symop_id
_space_group_symop_operation_xyz
1 'x, y, z'
2 '-x+1/2, y+1/2, -z+1/2'
3 '-x, -y, -z'
4 'x-1/2, -y-1/2, z-1/2'

loop_
_atom_site_label
_atom_site_type_symbol
_atom_site_fract_x
_atom_site_fract_y
_atom_site_fract_z
_atom_site_U_iso_or_equiv
_atom_site_adp_type
_atom_site_occupancy
_atom_site_calc_flag
_atom_site_disorder_assembly
_atom_site_disorder_group
_atom_site_refinement_flags_posn
_atom_site_refinement_flags_adp
C2 C 0.1203(3) 0.2907(3) 0.8481(3) 0.0203(9) Uani 1 d . . . U
C3 C 0.1368(3) 0.3914(3) 0.8974(3) 0.0192(9) Uani 1 d . . . U
C4 C 0.1709(3) 0.3971(3) 1.0017(3) 0.0215(9) Uani 1 d . . . U
H4 H 0.1763 0.4662 1.0362 0.026 Uiso 1 calc . . R .
C5 C 0.1972(4) 0.2987(3) 1.0547(3) 0.0244(10) Uani 1 d . . . U
H5 H 0.2221 0.3011 1.1261 0.029 Uiso 1 calc . . R .
C6 C 0.1876(4) 0.1971(3) 1.0053(3) 0.0247(10) Uani 1 d . . . U
H6 H 0.2070 0.1305 1.0421 0.030 Uiso 1 calc . . R .
C7 C 0.1497(4) 0.1946(3) 0.9024(3) 0.0235(9) Uani 1 d . . . U
C8 C 0.0707(4) 0.3072(3) 0.7378(3) 0.0245(10) Uani 1 d . . . U
H8A H -0.0025 0.2536 0.7159 0.029 Uiso 1 calc . . R .
H8B H 0.1470 0.2994 0.6933 0.029 Uiso 1 calc . . R .
C9 C 0.0148(4) 0.4261(3) 0.7352(3) 0.0213(9) Uani 1 d . . . U
C10 C 0.1118(4) 0.5886(3) 0.8389(3) 0.0217(9) Uani 1 d . . . U
C11 C 0.2188(4) 0.6313(3) 0.9177(3) 0.0220(9) Uani 1 d . . . U
C12 C 0.1878(4) 0.7200(3) 0.9788(3) 0.0245(10) Uani 1 d . . . U
H12 H 0.0979 0.7505 0.9742 0.029 Uiso 1 calc . . R .
C13 C 0.2911(4) 0.7633(3) 1.0468(3) 0.0269(10) Uani 1 d . . . U
H13 H 0.2724 0.8228 1.0908 0.032 Uiso 1 calc . . R .
C14 C 0.4211(4) 0.7184(3) 1.0493(3) 0.0279(10) Uani 1 d . . . U
H14 H 0.4942 0.7471 1.0939 0.033 Uiso 1 calc . . R .
C15 C 0.4426(4) 0.6305(3) 0.9852(3) 0.0271(10) Uani 1 d . . . U
H15 H 0.5324 0.5998 0.9874 0.033 Uiso 1 calc . . R .
C16 C 0.0342(4) 0.4810(3) 0.6339(2) 0.0276(10) Uani 1 d . . . U
H16A H -0.0149 0.5518 0.6299 0.041 Uiso 1 calc . . GR .
H16B H -0.0024 0.4329 0.5780 0.041 Uiso 1 calc . . GR .
H16C H 0.1323 0.4939 0.6281 0.041 Uiso 1 calc . . GR .
C17 C -0.1374(4) 0.4269(3) 0.7576(3) 0.0263(10) Uani 1 d . . . U
H17A H -0.1476 0.3885 0.8222 0.039 Uiso 1 calc . . GR .
H17B H -0.1924 0.3893 0.7021 0.039 Uiso 1 calc . . GR .
H17C H -0.1689 0.5035 0.7626 0.039 Uiso 1 calc . . GR .
C18 C 0.0248(4) 0.0361(3) 0.8388(3) 0.0362(11) Uani 1 d . . . U
C19 C 0.0379(4) -0.0672(3) 0.7793(3) 0.0334(11) Uani 1 d A . . U
H19A H 0.0766 -0.0499 0.7147 0.050 Uiso 1 calc . . GR .
H19B H -0.0529 -0.1009 0.7652 0.050 Uiso 1 calc . . GR .
H19C H 0.0988 -0.1188 0.8188 0.050 Uiso 1 calc . . GR .
N1 N 0.0984(3) 0.4769(2) 0.8253(2) 0.0202(8) Uani 1 d . . . U
N2 N 0.3450(3) 0.5860(2) 0.9203(2) 0.0247(8) Uani 1 d . . . U
O1 O -0.0730(19) 0.060(2) 0.887(3) 0.051(4) Uani 0.59(10) d A 1 . U
O2 O 0.1451(2) 0.0926(2) 0.84990(18) 0.0268(7) Uani 1 d A . . U
O3 O 0.0430(2) 0.6552(2) 0.78524(18) 0.0272(7) Uani 1 d . . . U
O1A O -0.080(2) 0.089(4) 0.844(7) 0.064(12) Uani 0.41(10) d A 2 . U

loop_
_atom_site_aniso_label
_atom_site_aniso_U_11
_atom_site_aniso_U_22
_atom_site_aniso_U_33
_atom_site_aniso_U_23
_atom_site_aniso_U_13
_atom_site_aniso_U_12
C2 0.0105(19) 0.028(2) 0.0224(19) 0.0002(17) -0.0004(16) -0.0024(17)
C3 0.0099(19) 0.022(2) 0.0255(19) 0.0017(17) 0.0003(16) -0.0024(17)
C4 0.015(2) 0.021(2) 0.028(2) -0.0034(18) 0.0006(17) 0.0005(17)
C5 0.014(2) 0.033(3) 0.025(2) -0.0016(18) 0.0001(17) -0.0017(18)
C6 0.018(2) 0.024(2) 0.031(2) 0.0053(18) -0.0016(18) 0.0018(18)
C7 0.017(2) 0.019(2) 0.034(2) -0.0028(18) 0.0008(17) -0.0006(17)
C8 0.021(2) 0.026(2) 0.026(2) -0.0017(17) 0.0005(17) -0.0001(17)
C9 0.022(2) 0.020(2) 0.0217(19) -0.0039(16) -0.0026(16) 0.0000(17)
C10 0.017(2) 0.022(2) 0.026(2) -0.0021(18) 0.0035(17) -0.0024(18)
C11 0.018(2) 0.020(2) 0.028(2) 0.0012(17) 0.0027(16) 0.0002(17)
C12 0.020(2) 0.023(2) 0.031(2) 0.0021(18) 0.0043(17) -0.0024(18)
C13 0.026(2) 0.025(2) 0.029(2) -0.0044(19) 0.0029(18) -0.0073(19)
C14 0.025(2) 0.027(2) 0.031(2) 0.0016(18) -0.0029(18) -0.0048(19)
C15 0.021(2) 0.024(2) 0.036(2) 0.0053(19) -0.0026(18) -0.0019(18)
C16 0.032(2) 0.025(2) 0.025(2) -0.0012(18) 0.0015(18) -0.0005(19)
C17 0.021(2) 0.028(2) 0.029(2) 0.0018(18) -0.0037(17) 0.0003(17)
C18 0.027(3) 0.031(3) 0.049(3) -0.005(2) 0.001(2) -0.002(2)
C19 0.033(3) 0.022(2) 0.045(2) -0.0031(19) 0.005(2) -0.0063(19)
N1 0.0174(18) 0.0193(18) 0.0233(16) 0.0001(14) -0.0025(13) -0.0021(14)
N2 0.0194(19) 0.0223(19) 0.0322(18) 0.0020(15) 0.0012(15) -0.0022(15)
O1 0.037(5) 0.036(8) 0.084(10) -0.020(7) 0.031(5) -0.009(5)
O2 0.0203(15) 0.0209(16) 0.0394(15) -0.0038(12) 0.0039(12) -0.0010(12)
O3 0.0247(16) 0.0212(16) 0.0345(15) -0.0010(13) -0.0040(12) 0.0058(12)
O1A 0.017(5) 0.042(12) 0.13(3) -0.040(16) 0.019(11) -0.016(6)

loop_
_atom_type_symbol
_atom_type_description
_atom_type_scat_dispersion_real
_atom_type_scat_dispersion_imag
_atom_type_scat_source
C C 0.0033 0.0016 'International Tables Vol C Tables 4.2.6.8 and 6.1.1.4'
H H 0.0000 0.0000 'International Tables Vol C Tables 4.2.6.8 and 6.1.1.4'
N N 0.0061 0.0033 'International Tables Vol C Tables 4.2.6.8 and 6.1.1.4'
O O 0.0106 0.0060 'International Tables Vol C Tables 4.2.6.8 and 6.1.1.4'

loop_
_geom_angle_atom_site_label_1
_geom_angle_atom_site_label_2
_geom_angle_atom_site_label_3
_geom_angle
C3 C2 C8 110.5(3)
C7 C2 C3 119.2(3)
C7 C2 C8 130.3(3)
C2 C3 C4 121.1(3)
C2 C3 N1 108.2(3)
C4 C3 N1 130.3(3)
C3 C4 C5 118.1(3)
C6 C5 C4 121.4(3)
C7 C6 C5 118.8(3)
C2 C7 O2 119.1(3)
C6 C7 C2 121.2(3)
C6 C7 O2 119.7(3)
C2 C8 C9 103.3(3)
C8 C9 C17 110.4(3)
C16 C9 C8 111.1(3)
C16 C9 C17 111.0(3)
N1 C9 C8 101.3(3)
N1 C9 C16 114.3(3)
N1 C9 C17 108.3(3)
N1 C10 C11 118.9(3)
O3 C10 C11 119.0(3)
O3 C10 N1 122.0(3)
C12 C11 C10 119.5(3)
N2 C11 C10 117.4(3)
N2 C11 C12 122.9(3)
C11 C12 C13 118.7(3)
C14 C13 C12 118.8(4)
C13 C14 C15 118.4(4)
N2 C15 C14 124.1(4)
O1 C18 C19 125.3(10)
O1 C18 O2 122.0(8)
O2 C18 C19 111.6(3)
O1A C18 C19 125.9(15)
O1A C18 O1 32(3)
O1A C18 O2 117.0(16)
C3 N1 C9 108.5(3)
C10 N1 C3 127.7(3)
C10 N1 C9 122.9(3)
C15 N2 C11 117.0(3)
C18 O2 C7 119.0(3)

loop_
_geom_bond_atom_site_label_1
_geom_bond_atom_site_label_2
_geom_bond_distance
C2 C3 1.383(5)
C2 C7 1.381(5)
C2 C8 1.501(5)
C3 C4 1.384(5)
C3 N1 1.431(4)
C4 C5 1.391(5)
C5 C6 1.390(5)
C6 C7 1.371(5)
C7 O2 1.413(4)
C8 C9 1.538(5)
C9 C16 1.514(5)
C9 C17 1.539(5)
C9 N1 1.510(5)
C10 C11 1.500(5)
C10 N1 1.367(5)
C10 O3 1.231(4)
C11 C12 1.388(5)
C11 N2 1.346(4)
C12 C13 1.393(5)
C13 C14 1.378(5)
C14 C15 1.384(5)
C15 N2 1.337(5)
C18 C19 1.485(5)
C18 O1 1.229(16)
C18 O2 1.356(5)
C18 O1A 1.21(3)
